data_7028129
loop_
_publ_author_name
'Chan, Pui-Ming'
'Yu, Wing-Yiu'
'Che, Chi-Ming'
'Cheung, Kung-Kai'

_publ_contact_author
;
    ENTER NAME
 ENTER ADDRESS
;
_publ_section_title
;
 Nitrido-ruthenium(VI) and -osmium(VI) complexes containing chelating
 multianionic (N, O) ligands. Synthesis, crystal structures and reactions
 with triphenylphosphine
;
_journal_issue 19
_journal_name_full 'Journal of the Chemical Society, Dalton Transactions'
_journal_page_first 3183
_journal_paper_doi 10.1039/a804204g
_journal_year 1998
_chemical_formula_sum 'C36 H48 N4 O4 Ru'
_chemical_formula_weight 701.87
_space_group_IT_number 61
_symmetry_cell_setting orthorhombic
_symmetry_Int_Tables_number 61
_symmetry_space_group_name_Hall '-P 2ac 2ab'
_symmetry_space_group_name_H-M 'P b c a'
_audit_creation_date 'Mon Jun  8 17:57:21 1998'
_audit_creation_method 'from TEXRAY.INF file'
_cell_angle_alpha 90
_cell_angle_beta 90
_cell_angle_gamma 90
_cell_formula_units_Z 8
_cell_length_a 15.346(3)
_cell_length_b 19.721(3)
_cell_length_c 22.744(4)
_cell_measurement_reflns_used 0
_cell_measurement_temperature 273.2
_cell_measurement_theta_max 0.0
_cell_measurement_theta_min 0.0
_cell_volume 6883(2)
_computing_cell_refinement 'MSC/AFC Diffractometer Control'
_computing_data_collection 'MSC/AFC Diffractometer Control'
_computing_data_reduction teXsan
_computing_publication_material teXsan
_computing_structure_refinement teXsan
_computing_structure_solution 'DIRDIF92 (PATTY)'
_diffrn_ambient_temperature 273.2
_diffrn_measurement_device unknown
_diffrn_measurement_method 'omega scans with profile analysis'
_diffrn_orient_matrix_UB_11 0.00000
_diffrn_orient_matrix_UB_12 0.00000
_diffrn_orient_matrix_UB_13 0.00000
_diffrn_orient_matrix_UB_21 0.00000
_diffrn_orient_matrix_UB_22 0.00000
_diffrn_orient_matrix_UB_23 0.00000
_diffrn_orient_matrix_UB_31 0.00000
_diffrn_orient_matrix_UB_32 0.00000
_diffrn_orient_matrix_UB_33 0.00000
_diffrn_radiation_monochromator graphite
_diffrn_radiation_source 'X-ray tube'
_diffrn_radiation_type MoKalpha
_diffrn_radiation_wavelength 0.7107
_diffrn_reflns_av_R_equivalents 0.00
_diffrn_reflns_limit_h_max 18
_diffrn_reflns_limit_h_min 0
_diffrn_reflns_limit_k_max 23
_diffrn_reflns_limit_k_min 0
_diffrn_reflns_limit_l_max 27
_diffrn_reflns_limit_l_min 0
_diffrn_reflns_number 7052
_diffrn_reflns_theta_max 25.65
_diffrn_standards_decay_% 0.00
_diffrn_standards_interval_count 0
_diffrn_standards_number 0
_exptl_absorpt_coefficient_mu 0.499
_exptl_absorpt_correction_type none
_exptl_crystal_colour orange
_exptl_crystal_density_diffrn 1.354
_exptl_crystal_density_meas 0.000
_exptl_crystal_description plate
_exptl_crystal_F_000 2944.00
_exptl_crystal_size_max 0.350
_exptl_crystal_size_mid 0.250
_exptl_crystal_size_min 0.100
_refine_diff_density_max 0.40
_refine_diff_density_min -0.48
_refine_ls_extinction_coef 0.00000
_refine_ls_extinction_method none
_refine_ls_goodness_of_fit_obs 2.143
_refine_ls_hydrogen_treatment noref
_refine_ls_matrix_type full
_refine_ls_number_parameters 405
_refine_ls_number_reflns 3902
_refine_ls_number_restraints 0
_refine_ls_R_factor_obs 0.0423
_refine_ls_shift/esd_max 0.1620
_refine_ls_structure_factor_coef F
_refine_ls_weighting_scheme sigma
_refine_ls_wR_factor_obs 0.0561
_reflns_number_observed 3902
_reflns_number_total 7052
_reflns_observed_criterion 3.00
_cod_data_source_file g804204sup1.cif
_cod_data_source_block Complex_3a
_cod_original_cell_volume 6883(1)
_cod_original_sg_symbol_H-M Pbca
_cod_original_formula_sum 'C36 H48 N4 O4 Ru '
_cod_database_code 7028129

loop_
_symmetry_equiv_pos_as_xyz
'   +x,   +y,   +z'
'1/2+x,1/2-y,   -z'
'   -x,1/2+y,1/2-z'
'1/2-x,   -y,1/2+z'
'   -x,   -y,   -z'
'1/2-x,1/2+y,   +z'
'   +x,1/2-y,1/2+z'
'1/2+x,   +y,1/2-z'

loop_
_atom_site_aniso_label
_atom_site_aniso_U_11
_atom_site_aniso_U_22
_atom_site_aniso_U_33
_atom_site_aniso_U_12
_atom_site_aniso_U_13
_atom_site_aniso_U_23
Ru(1) 0.0559(3) 0.0460(2) 0.0506(2) 0.0005(2) -0.0025(2) 0.0004(1)
O(1) 0.077(2) 0.053(2) 0.054(2) -0.008(1) 0.007(2) -0.004(1)
O(2) 0.079(2) 0.059(2) 0.052(2) -0.008(2) 0.005(2) -0.001(1)
O(3) 0.113(3) 0.125(3) 0.051(2) -0.032(2) -0.017(2) 0.008(2)
O(4) 0.059(3) 0.113(3) 0.101(3) -0.017(2) 0.009(2) 0.007(2)
N(1) 0.061(3) 0.057(2) 0.072(3) 0.003(2) -0.008(2) 0.002(2)
N(2) 0.056(2) 0.057(2) 0.054(2) -0.001(2) -0.006(2) -0.005(2)
N(3) 0.057(2) 0.049(2) 0.060(2) 0.002(2) 0.000(2) 0.004(2)
N(4) 0.069(3) 0.053(2) 0.081(3) 0.009(2) 0.001(2) 0.012(2)
C(1) 0.059(3) 0.050(2) 0.055(3) 0.006(2) 0.000(2) 0.010(2)
C(2) 0.070(3) 0.054(3) 0.063(3) -0.002(2) 0.000(3) 0.009(2)
C(3) 0.067(4) 0.065(3) 0.079(4) -0.007(2) -0.003(3) 0.018(3)
C(4) 0.075(4) 0.089(3) 0.067(4) 0.001(3) 0.008(3) 0.018(3)
C(5) 0.075(4) 0.083(3) 0.053(3) 0.005(3) -0.003(3) 0.009(2)
C(6) 0.053(3) 0.063(3) 0.047(3) 0.003(2) -0.002(2) 0.008(2)
C(7) 0.067(4) 0.075(3) 0.049(3) 0.002(3) 0.001(3) 0.000(2)
C(8) 0.063(3) 0.053(3) 0.064(3) 0.003(2) -0.006(3) -0.006(2)
C(9) 0.081(4) 0.072(3) 0.073(3) -0.002(3) -0.011(3) -0.017(2)
C(10) 0.099(5) 0.084(4) 0.086(4) -0.006(3) -0.022(4) -0.026(3)
C(11) 0.083(4) 0.057(3) 0.128(6) -0.005(3) -0.035(4) -0.011(3)
C(12) 0.067(4) 0.055(3) 0.098(4) -0.002(2) -0.025(3) 0.009(3)
C(13) 0.057(3) 0.049(2) 0.072(3) 0.004(2) -0.015(3) -0.003(2)
C(14) 0.069(4) 0.058(3) 0.071(3) 0.007(3) 0.004(3) 0.013(2)
C(15) 0.066(4) 0.057(3) 0.063(3) 0.011(2) 0.013(3) 0.012(2)
C(16) 0.083(4) 0.071(3) 0.083(4) 0.007(3) 0.021(3) 0.010(3)
C(17) 0.118(5) 0.088(4) 0.064(4) 0.012(4) 0.023(3) 0.020(3)
C(18) 0.108(5) 0.081(3) 0.059(3) 0.020(3) 0.007(3) 0.008(3)
C(19) 0.083(4) 0.068(3) 0.055(3) 0.013(3) 0.000(3) 0.003(2)
C(20) 0.072(4) 0.054(2) 0.055(3) 0.011(2) 0.006(3) 0.007(2)
C(21) 0.091(4) 0.062(3) 0.074(3) 0.016(3) -0.002(3) 0.018(3)
C(22) 0.109(5) 0.084(4) 0.081(4) 0.018(3) -0.001(4) 0.003(3)
C(23) 0.097(5) 0.108(5) 0.079(4) 0.001(4) 0.009(3) 0.006(3)
C(24) 0.146(7) 0.131(5) 0.088(5) -0.001(5) 0.003(4) -0.011(4)
C(25) 0.078(4) 0.060(3) 0.092(4) 0.003(3) 0.000(3) 0.021(2)
C(26) 0.072(4) 0.086(4) 0.118(5) 0.011(3) -0.014(3) 0.023(3)
C(27) 0.071(4) 0.096(4) 0.134(6) -0.006(3) -0.016(4) 0.019(4)
C(28) 0.117(6) 0.172(7) 0.157(8) -0.022(5) -0.008(6) 0.071(6)
C(29) 0.081(4) 0.068(3) 0.100(4) 0.016(3) 0.007(3) -0.001(3)
C(30) 0.130(6) 0.112(5) 0.086(4) 0.012(4) 0.000(4) -0.009(4)
C(31) 0.31(2) 0.24(1) 0.140(8) 0.15(1) 0.014(9) -0.046(8)
C(32) 0.19(1) 0.163(9) 0.27(1) 0.002(7) -0.041(9) -0.063(9)
C(33) 0.071(4) 0.059(3) 0.084(4) 0.006(2) -0.008(3) 0.009(2)
C(34) 0.087(5) 0.080(4) 0.119(5) -0.009(3) 0.008(4) 0.012(3)
C(35) 0.063(4) 0.108(4) 0.156(7) 0.001(3) -0.022(4) 0.009(4)

loop_
_atom_site_label
_atom_site_fract_x
_atom_site_fract_y
_atom_site_fract_z
_atom_site_U_iso_or_equiv
_atom_site_thermal_displace_type
Ru(1) 0.20827(2) 0.09940(2) 0.00427(1) 0.0508 Uij
O(1) 0.1516(2) 0.0126(1) 0.0208(1) 0.0614 Uij
O(2) 0.2288(2) 0.0492(1) -0.0687(1) 0.0631 Uij
O(3) 0.2335(3) 0.0789(2) 0.1855(2) 0.0963 Uij
O(4) 0.4524(2) 0.1650(2) -0.0490(2) 0.0908 Uij
N(1) 0.1346(2) 0.1545(2) -0.0082(1) 0.0636 Uij
N(2) 0.2397(2) 0.1098(2) 0.0894(1) 0.0554 Uij
N(3) 0.3216(2) 0.1477(2) -0.0041(2) 0.0555 Uij
N(4) 0.6813(3) 0.1439(2) 0.0885(2) 0.0677 Uij
C(1) 0.1064(3) 0.0020(2) 0.0707(2) 0.0550 Uij
C(2) 0.0350(3) -0.0407(2) 0.0659(2) 0.0625 Uij
C(3) -0.0139(3) -0.0558(2) 0.1150(2) 0.0703 Uij
C(4) 0.0078(3) -0.0296(3) 0.1691(2) 0.0769 Uij
C(5) 0.0786(4) 0.0127(2) 0.1732(2) 0.0704 Uij
C(6) 0.1289(3) 0.0297(2) 0.1247(2) 0.0543 Uij
C(7) 0.2044(3) 0.0739(2) 0.1359(2) 0.0635 Uij
C(8) 0.3022(3) 0.1608(2) 0.0986(2) 0.0601 Uij
C(9) 0.3202(3) 0.1931(2) 0.1521(2) 0.0752 Uij
C(10) 0.3779(4) 0.2456(3) 0.1541(3) 0.0896 Uij
C(11) 0.4179(4) 0.2674(2) 0.1043(3) 0.0895 Uij
C(12) 0.4042(3) 0.2361(2) 0.0505(2) 0.0733 Uij
C(13) 0.3459(3) 0.1822(2) 0.0483(2) 0.0592 Uij
C(14) 0.3774(4) 0.1455(2) -0.0516(2) 0.0658 Uij
C(15) 0.3429(3) 0.1189(2) -0.1084(2) 0.0618 Uij
C(16) 0.3882(3) 0.1374(2) -0.1600(2) 0.0789 Uij
C(17) 0.3634(4) 0.1142(3) -0.2139(2) 0.0900 Uij
C(18) 0.2933(4) 0.0709(3) -0.2199(2) 0.0829 Uij
C(19) 0.2481(3) 0.0518(2) -0.1706(2) 0.0689 Uij
C(20) 0.2722(3) 0.0746(2) -0.1145(2) 0.0604 Uij
C(21) 0.6728(3) 0.1704(2) 0.0257(2) 0.0756 Uij
C(22) 0.6984(4) 0.1218(3) -0.0224(3) 0.0914 Uij
C(23) 0.6864(4) 0.1563(3) -0.0809(3) 0.0946 Uij
C(24) 0.7181(5) 0.1149(3) -0.1302(3) 0.1221 Uij
C(25) 0.6234(4) 0.0824(2) 0.0986(2) 0.0763 Uij
C(26) 0.5274(4) 0.0921(3) 0.0857(3) 0.0920 Uij
C(27) 0.4758(4) 0.0278(3) 0.1019(3) 0.1006 Uij
C(28) 0.4666(5) 0.0197(4) 0.1668(4) 0.1487 Uij
C(29) 0.6546(3) 0.2022(2) 0.1293(3) 0.0830 Uij
C(30) 0.6553(4) 0.1877(3) 0.1945(3) 0.1095 Uij
C(31) 0.6473(10) 0.2466(6) 0.2345(5) 0.2302 Uij
C(32) 0.5977(8) 0.2932(5) 0.2305(5) 0.2079 Uij
C(33) 0.7733(3) 0.1207(2) 0.1018(2) 0.0714 Uij
C(34) 0.8448(4) 0.1736(3) 0.0946(3) 0.0954 Uij
C(35) 0.9329(4) 0.1447(3) 0.1129(3) 0.1090 Uij
C(36) 1.0069(9) 0.1887(6) 0.1158(6) 0.111(4) Uij
C(37) 0.9310(9) 0.1542(7) 0.1776(7) 0.134(5) Uij
H(1) 0.0199 -0.0595 0.0288 0.0749 Uij
H(2) -0.0631 -0.0847 0.1114 0.0843 Uij
H(3) -0.0254 -0.0405 0.2030 0.0922 Uij
H(4) 0.0936 0.0310 0.2105 0.0840 Uij
H(5) 0.2923 0.1784 0.1871 0.0898 Uij
H(6) 0.3901 0.2670 0.1906 0.1075 Uij
H(7) 0.4562 0.3051 0.1063 0.1070 Uij
H(8) 0.4337 0.2511 0.0162 0.0877 Uij
H(9) 0.4370 0.1667 -0.1571 0.0945 Uij
H(10) 0.3948 0.1279 -0.2478 0.1079 Uij
H(11) 0.2764 0.0546 -0.2576 0.0993 Uij
H(12) 0.1995 0.0224 -0.1745 0.0824 Uij
H(13) 0.6136 0.1827 0.0197 0.0906 Uij
H(14) 0.7086 0.2095 0.0223 0.0906 Uij
H(15) 0.7577 0.1091 -0.0177 0.1093 Uij
H(16) 0.6626 0.0826 -0.0206 0.1093 Uij
H(17) 0.6261 0.1651 -0.0865 0.1139 Uij
H(18) 0.7175 0.1979 -0.0805 0.1139 Uij
H(19) 0.6869 0.0732 -0.1313 0.1464 Uij
H(20) 0.7094 0.1386 -0.1661 0.1464 Uij
H(21) 0.7785 0.1059 -0.1251 0.1464 Uij
H(22) 0.6443 0.0468 0.0743 0.0913 Uij
H(23) 0.6290 0.0696 0.1388 0.0913 Uij
H(24) 0.5061 0.1292 0.1081 0.1103 Uij
H(25) 0.5201 0.1013 0.0450 0.1103 Uij
H(26) 0.4195 0.0307 0.0849 0.1203 Uij
H(27) 0.5055 -0.0106 0.0865 0.1203 Uij
H(28) 0.4365 0.0576 0.1825 0.1793 Uij
H(29) 0.4351 -0.0206 0.1750 0.1793 Uij
H(30) 0.5229 0.0168 0.1842 0.1793 Uij
H(31) 0.6933 0.2389 0.1223 0.0996 Uij
H(32) 0.5970 0.2153 0.1189 0.0996 Uij
H(33) 0.6084 0.1577 0.2025 0.1314 Uij
H(34) 0.7090 0.1658 0.2033 0.1314 Uij
H(35) 0.6343 0.2270 0.2719 0.2754 Uij
H(36) 0.7033 0.2662 0.2354 0.2754 Uij
H(37) 0.6064 0.3232 0.2624 0.2452 Uij
H(38) 0.6089 0.3165 0.1944 0.2452 Uij
H(39) 0.5397 0.2770 0.2305 0.2452 Uij
H(40) 0.7746 0.1054 0.1414 0.0853 Uij
H(41) 0.7864 0.0840 0.0762 0.0853 Uij
H(42) 0.8474 0.1872 0.0546 0.1142 Uij
H(43) 0.8316 0.2117 0.1185 0.1142 Uij
H(44) 1.0500 0.1682 0.1395 0.1398 Uij
H(45) 1.0284 0.1956 0.0773 0.1398 Uij
H(46) 0.9893 0.2306 0.1324 0.1398 Uij
H(47) 0.9844 0.1386 0.1938 0.1398 Uij
H(48) 0.9239 0.2010 0.1861 0.1398 Uij
H(49) 0.8840 0.1293 0.1936 0.1398 Uij

loop_
_atom_type_symbol
_atom_type_oxidation_number
_atom_type_number_in_cell
_atom_type_scat_dispersion_real
_atom_type_scat_dispersion_imag
_atom_type_scat_source
Ru 0 8 -1.259 0.836 'International Tables'
O 0 32 0.011 0.006 'International Tables'
N 0 32 0.006 0.003 'International Tables'
C 0 288 0.003 0.002 'International Tables'
H 0 384 0.000 0.000 'International Tables'

loop_
_geom_angle_atom_site_label_1
_geom_angle_atom_site_label_2
_geom_angle_atom_site_label_3
_geom_angle
_geom_angle_publ_flag
O(1) Ru(1) O(2) 78.0(1) yes
O(1) Ru(1) N(1) 108.4(2) yes
O(1) Ru(1) N(2) 90.6(1) yes
O(1) Ru(1) N(3) 145.6(1) yes
O(2) Ru(1) N(1) 108.0(1) yes
O(2) Ru(1) N(2) 146.2(1) yes
O(2) Ru(1) N(3) 91.1(1) yes
N(1) Ru(1) N(2) 105.8(2) yes
N(1) Ru(1) N(3) 106.0(2) yes
N(2) Ru(1) N(3) 80.4(1) yes
Ru(1) O(1) C(1) 121.8(2) yes
Ru(1) O(2) C(20) 123.5(3) yes
Ru(1) N(2) C(7) 126.3(3) yes
Ru(1) N(2) C(8) 112.4(3) yes
C(7) N(2) C(8) 121.3(4) yes
Ru(1) N(3) C(13) 112.1(3) yes
Ru(1) N(3) C(14) 127.0(3) yes
C(13) N(3) C(14) 120.6(4) yes
C(21) N(4) C(25) 111.5(4) yes
C(21) N(4) C(29) 106.7(3) yes
C(21) N(4) C(33) 111.7(4) yes
C(25) N(4) C(29) 110.5(4) yes
C(25) N(4) C(33) 105.9(3) yes
C(29) N(4) C(33) 110.7(4) yes
O(1) C(1) C(2) 115.8(4) yes
O(1) C(1) C(6) 123.8(4) yes
C(2) C(1) C(6) 120.4(4) yes
C(1) C(2) C(3) 119.9(4) yes
C(2) C(3) C(4) 120.7(4) yes
C(3) C(4) C(5) 118.7(5) yes
C(4) C(5) C(6) 122.2(5) yes
C(1) C(6) C(5) 118.0(4) yes
C(1) C(6) C(7) 125.6(4) yes
C(5) C(6) C(7) 116.4(4) yes
O(3) C(7) N(2) 121.7(5) yes
O(3) C(7) C(6) 119.7(4) yes
N(2) C(7) C(6) 118.6(4) yes
N(2) C(8) C(9) 126.1(4) yes
N(2) C(8) C(13) 115.2(4) yes
C(9) C(8) C(13) 118.6(4) yes
C(8) C(9) C(10) 120.2(5) yes
C(9) C(10) C(11) 120.4(5) yes
C(10) C(11) C(12) 121.8(5) yes
C(11) C(12) C(13) 118.0(5) yes
N(3) C(13) C(8) 114.6(4) yes
N(3) C(13) C(12) 124.3(4) yes
C(8) C(13) C(12) 121.0(4) yes
O(4) C(14) N(3) 122.8(5) yes
O(4) C(14) C(15) 119.3(5) yes
N(3) C(14) C(15) 117.9(5) yes
C(14) C(15) C(16) 117.0(5) yes
C(14) C(15) C(20) 125.5(4) yes
C(16) C(15) C(20) 117.4(5) yes
C(15) C(16) C(17) 121.5(5) yes
C(16) C(17) C(18) 121.0(5) yes
C(17) C(18) C(19) 118.8(5) yes
C(18) C(19) C(20) 121.5(5) yes
O(2) C(20) C(15) 122.9(4) yes
O(2) C(20) C(19) 117.3(4) yes
C(15) C(20) C(19) 119.7(4) yes
N(4) C(21) C(22) 116.1(4) yes
C(21) C(22) C(23) 108.9(5) yes
C(22) C(23) C(24) 112.5(5) yes
N(4) C(25) C(26) 116.0(4) yes
C(25) C(26) C(27) 110.5(4) yes
C(26) C(27) C(28) 112.0(6) yes
N(4) C(29) C(30) 116.7(4) yes
C(29) C(30) C(31) 116.9(6) yes
C(30) C(31) C(32) 127(1) yes
N(4) C(33) C(34) 116.3(4) yes
C(33) C(34) C(35) 110.7(5) yes
C(34) C(35) C(36) 119.3(7) yes
C(34) C(35) C(37) 101.9(8) yes
C(36) C(35) C(37) 83.9(8) yes

loop_
_geom_bond_atom_site_label_1
_geom_bond_atom_site_label_2
_geom_bond_distance
_geom_bond_publ_flag
Ru(1) O(1) 1.956(3) yes
Ru(1) O(2) 1.957(3) yes
Ru(1) N(1) 1.594(4) yes
Ru(1) N(2) 2.006(3) yes
Ru(1) N(3) 1.992(4) yes
O(1) C(1) 1.346(5) yes
O(2) C(20) 1.335(5) yes
O(3) C(7) 1.217(5) yes
O(4) C(14) 1.215(5) yes
N(2) C(7) 1.383(6) yes
N(2) C(8) 1.404(5) yes
N(3) C(13) 1.424(5) yes
N(3) C(14) 1.379(5) yes
N(4) C(21) 1.525(6) yes
N(4) C(25) 1.521(6) yes
N(4) C(29) 1.535(6) yes
N(4) C(33) 1.515(6) yes
C(1) C(2) 1.386(6) yes
C(1) C(6) 1.389(6) yes
C(2) C(3) 1.378(6) yes
C(3) C(4) 1.377(7) yes
C(4) C(5) 1.372(6) yes
C(5) C(6) 1.387(6) yes
C(6) C(7) 1.473(6) yes
C(8) C(9) 1.403(6) yes
C(8) C(13) 1.391(6) yes
C(9) C(10) 1.362(7) yes
C(10) C(11) 1.358(8) yes
C(11) C(12) 1.386(7) yes
C(12) C(13) 1.390(6) yes
C(14) C(15) 1.493(6) yes
C(15) C(16) 1.412(6) yes
C(15) C(20) 1.398(7) yes
C(16) C(17) 1.361(7) yes
C(17) C(18) 1.381(8) yes
C(18) C(19) 1.370(7) yes
C(19) C(20) 1.403(6) yes
C(21) C(22) 1.507(7) yes
C(22) C(23) 1.505(8) yes
C(23) C(24) 1.471(8) yes
C(25) C(26) 1.515(7) yes
C(26) C(27) 1.540(7) yes
C(27) C(28) 1.490(9) yes
C(29) C(30) 1.510(8) yes
C(30) C(31) 1.48(1) yes
C(31) C(32) 1.20(1) yes
C(33) C(34) 1.521(7) yes
C(34) C(35) 1.525(7) yes
C(35) C(36) 1.43(1) yes
C(35) C(37) 1.49(2) yes
